data_7018776
loop_
_publ_author_name
'Fuller, Anna-Marie'
'Hughes, David L.'
'Jones, Garth A.'
'Lancaster, Simon J.'

_publ_section_title
;
 The structure and chemistry of tris(pentafluorophenyl)borane protected
 mononuclear nitridotitanium complexes.
;
_journal_issue 18
_journal_name_full 'Dalton transactions (Cambridge, England : 2003)'
_journal_page_first 5599
_journal_page_last 5609
_journal_paper_doi 10.1039/c2dt00056c
_journal_volume 41
_journal_year 2012
_chemical_formula_moiety
;
C4 H12 N, C22 H14 B Cl2 F15 N3 Ti, C H2 Cl2
;
_chemical_formula_structural
;
[N(CH3)4][{(C6F5)3B}NTiCl2(NH(CH3)2)], CH2Cl2
;
_chemical_formula_sum 'C27 H28 B Cl4 F15 N4 Ti'
_chemical_formula_weight 894.04
_chemical_name_common
;
[N(CH3)4][{(C6F5)3B}NTiCl2(NH(CH3)2)], CH2Cl2
;
_space_group_IT_number 61
_symmetry_cell_setting orthorhombic
_symmetry_space_group_name_Hall '-P 2ac 2ab'
_symmetry_space_group_name_H-M 'P b c a'
_atom_sites_solution_hydrogens geom
_atom_sites_solution_primary direct
_atom_sites_solution_secondary difmap
_audit_creation_method 'SHELXL-97 and CrysAlis RED'
_cell_angle_alpha 90.00
_cell_angle_beta 90.00
_cell_angle_gamma 90.00
_cell_formula_units_Z 8
_cell_length_a 18.3489(2)
_cell_length_b 18.8537(2)
_cell_length_c 21.0286(2)
_cell_measurement_reflns_used 36855
_cell_measurement_temperature 140(1)
_cell_measurement_theta_max 32.1969
_cell_measurement_theta_min 3.1267
_cell_volume 7274.73(13)
_computing_cell_refinement
;
CrysAlis RED, Oxford Diffraction Ltd., Version 1.171.29.9
;
_computing_data_collection
;
CrysAlis CCD, Oxford Diffraction Ltd., Version 1.171.29.9
;
_computing_data_reduction
;
CrysAlis RED, Oxford Diffraction Ltd., Version 1.171.29.9
;
_computing_molecular_graphics 'ORTEP (Johnson, 1971)'
_computing_publication_material 'SHELXL-97 (Sheldrick, 1997b)'
_computing_structure_refinement 'SHELXL-97 (Sheldrick, 1997b)'
_computing_structure_solution 'SHELXS-97 (Sheldrick, 1997a)'
_diffrn_ambient_temperature 140(1)
_diffrn_detector_area_resol_mean 16.0050
_diffrn_measured_fraction_theta_full 0.998
_diffrn_measured_fraction_theta_max 0.998
_diffrn_measurement_device_type 'Oxford Diffraction Xcalibur 3/CCD'
_diffrn_measurement_method 'Thin slice \f and \w scans'
_diffrn_radiation_monochromator graphite
_diffrn_radiation_source 'Enhance (Mo) X-ray Source'
_diffrn_radiation_type Mo-K\a
_diffrn_radiation_wavelength 0.71073
_diffrn_reflns_av_R_equivalents 0.0655
_diffrn_reflns_av_sigmaI/netI 0.0298
_diffrn_reflns_limit_h_max 21
_diffrn_reflns_limit_h_min -21
_diffrn_reflns_limit_k_max 22
_diffrn_reflns_limit_k_min -22
_diffrn_reflns_limit_l_max 25
_diffrn_reflns_limit_l_min -25
_diffrn_reflns_number 124100
_diffrn_reflns_theta_full 25.00
_diffrn_reflns_theta_max 25.00
_diffrn_reflns_theta_min 3.14
_exptl_absorpt_coefficient_mu 0.633
_exptl_absorpt_correction_T_max 1.0611
_exptl_absorpt_correction_T_min 0.9323
_exptl_absorpt_correction_type multi-scan
_exptl_absorpt_process_details
;
CrysAlis RED, Oxford Diffraction Ltd., Version 1.171.29.9
Empirical absorption correction using spherical harmonics,
implemented in SCALE3 ABSPACK scaling algorithm.
;
_exptl_crystal_colour yellow
_exptl_crystal_density_diffrn 1.633
_exptl_crystal_density_method 'not measured'
_exptl_crystal_description needle
_exptl_crystal_F_000 3584
_exptl_crystal_size_max 0.59
_exptl_crystal_size_mid 0.22
_exptl_crystal_size_min 0.18
_refine_diff_density_max 1.220
_refine_diff_density_min -0.968
_refine_diff_density_rms 0.080
_refine_ls_extinction_method none
_refine_ls_goodness_of_fit_ref 1.079
_refine_ls_hydrogen_treatment constr
_refine_ls_matrix_type full
_refine_ls_number_parameters 477
_refine_ls_number_reflns 6385
_refine_ls_number_restraints 0
_refine_ls_restrained_S_all 1.079
_refine_ls_R_factor_all 0.0775
_refine_ls_R_factor_gt 0.0540
_refine_ls_shift/su_max 0.001
_refine_ls_shift/su_mean 0.000
_refine_ls_structure_factor_coef Fsqd
_refine_ls_weighting_details 'calc w=1/[\s^2^(Fo^2^)+(0.0721P)^2^+15.0718P] where P=(Fo^2^+2Fc^2^)/3'
_refine_ls_weighting_scheme calc
_refine_ls_wR_factor_gt 0.1349
_refine_ls_wR_factor_ref 0.1463
_reflns_number_gt 5125
_reflns_number_total 6385
_reflns_threshold_expression I>2sigma(I)
_cod_data_source_file c2dt00056c.txt
_cod_data_source_block 5
_cod_depositor_comments
;
The following automatic conversions were performed:

'_symmetry_cell_setting' value 'Orthorhombic' changed to
'orthorhombic' according to
/home/saulius/struct/CIF-dictionaries/cif_core.dic dictionary named
'cif_core.dic' version 2.4.1 from 2010-06-29.

Automatic conversion script
Id: cif_fix_values 1715 2011-07-08 13:25:40Z adriana 
;
_cod_original_sg_symbol_H-M Pbca
_cod_database_code 7018776

loop_
_symmetry_equiv_pos_as_xyz
'x, y, z'
'-x+1/2, -y, z+1/2'
'-x, y+1/2, -z+1/2'
'x+1/2, -y+1/2, -z'
'-x, -y, -z'
'x-1/2, y, -z-1/2'
'x, -y-1/2, z-1/2'
'-x-1/2, y-1/2, z'

loop_
_atom_site_label
_atom_site_type_symbol
_atom_site_fract_x
_atom_site_fract_y
_atom_site_fract_z
_atom_site_U_iso_or_equiv
_atom_site_adp_type
_atom_site_occupancy
_atom_site_symmetry_multiplicity
_atom_site_calc_flag
_atom_site_refinement_flags
Ti1 Ti 0.47086(4) 0.16314(3) 0.74747(3) 0.01656(17) Uani 1 1 d .
Cl2 Cl 0.36685(5) 0.17082(5) 0.68102(5) 0.0254(2) Uani 1 1 d .
Cl3 Cl 0.49794(6) 0.11988(6) 0.85127(5) 0.0379(3) Uani 1 1 d .
N1 N 0.48512(18) 0.05408(17) 0.71186(19) 0.0294(8) Uani 1 1 d .
H1 H 0.4837 0.0574 0.6687 0.035 Uiso 1 1 calc R
C2 C 0.5574(3) 0.0232(3) 0.7273(3) 0.0580(17) Uani 1 1 d .
H2A H 0.5575 0.0072 0.7707 0.087 Uiso 1 1 calc R
H2B H 0.5944 0.0586 0.7217 0.087 Uiso 1 1 calc R
H2C H 0.5669 -0.0162 0.6996 0.087 Uiso 1 1 calc R
C3 C 0.4274(2) 0.0033(2) 0.7291(2) 0.0380(11) Uani 1 1 d .
H3A H 0.4377 -0.0419 0.7101 0.057 Uiso 1 1 calc R
H3B H 0.3813 0.0204 0.7139 0.057 Uiso 1 1 calc R
H3C H 0.4256 -0.0017 0.7745 0.057 Uiso 1 1 calc R
N11 N 0.43009(17) 0.25721(17) 0.79900(15) 0.0209(7) Uani 1 1 d .
H11 H 0.4650 0.2674 0.8284 0.025 Uiso 1 1 calc R
C12 C 0.4241(2) 0.3214(2) 0.7591(2) 0.0290(10) Uani 1 1 d .
H12A H 0.3893 0.3133 0.7258 0.043 Uiso 1 1 calc R
H12B H 0.4707 0.3321 0.7408 0.043 Uiso 1 1 calc R
H12C H 0.4082 0.3606 0.7848 0.043 Uiso 1 1 calc R
C13 C 0.3625(2) 0.2454(2) 0.8360(2) 0.0301(10) Uani 1 1 d .
H13A H 0.3528 0.2861 0.8621 0.045 Uiso 1 1 calc R
H13B H 0.3683 0.2043 0.8625 0.045 Uiso 1 1 calc R
H13C H 0.3224 0.2380 0.8073 0.045 Uiso 1 1 calc R
N21 N 0.54165(16) 0.20277(15) 0.71136(14) 0.0165(7) Uani 1 1 d .
B22 B 0.5930(2) 0.2434(2) 0.6673(2) 0.0167(9) Uani 1 1 d .
F32 F 0.50675(13) 0.16376(12) 0.57705(11) 0.0284(5) Uani 1 1 d .
F33 F 0.40463(14) 0.21189(16) 0.49825(13) 0.0462(7) Uani 1 1 d .
F34 F 0.37641(15) 0.35268(18) 0.48941(14) 0.0540(8) Uani 1 1 d .
F35 F 0.45339(17) 0.44577(15) 0.56288(15) 0.0524(8) Uani 1 1 d .
F36 F 0.55528(14) 0.40012(12) 0.64152(12) 0.0345(6) Uani 1 1 d .
F42 F 0.69892(12) 0.33121(12) 0.60474(10) 0.0244(5) Uani 1 1 d .
F43 F 0.79334(12) 0.42232(12) 0.65558(11) 0.0279(5) Uani 1 1 d .
F44 F 0.79481(13) 0.44415(13) 0.78421(12) 0.0326(6) Uani 1 1 d .
F45 F 0.69658(14) 0.37530(14) 0.85860(11) 0.0352(6) Uani 1 1 d .
F46 F 0.59948(12) 0.28820(12) 0.80929(10) 0.0262(5) Uani 1 1 d .
F52 F 0.68624(12) 0.15441(11) 0.74277(10) 0.0213(5) Uani 1 1 d .
F53 F 0.77787(13) 0.05405(12) 0.70479(11) 0.0299(6) Uani 1 1 d .
F54 F 0.79837(13) 0.02729(13) 0.57877(12) 0.0345(6) Uani 1 1 d .
F55 F 0.72673(13) 0.10789(14) 0.49112(11) 0.0349(6) Uani 1 1 d .
F56 F 0.63813(12) 0.21104(12) 0.52677(10) 0.0266(5) Uani 1 1 d .
C31 C 0.53818(19) 0.2792(2) 0.61313(18) 0.0191(8) Uani 1 1 d .
C32 C 0.4963(2) 0.2350(2) 0.57479(19) 0.0239(9) Uani 1 1 d .
C33 C 0.4429(2) 0.2586(3) 0.5337(2) 0.0305(10) Uani 1 1 d .
C34 C 0.4289(2) 0.3295(3) 0.5291(2) 0.0348(11) Uani 1 1 d .
C35 C 0.4673(2) 0.3757(2) 0.5659(2) 0.0333(11) Uani 1 1 d .
C36 C 0.5206(2) 0.3500(2) 0.60666(19) 0.0238(9) Uani 1 1 d .
C41 C 0.6445(2) 0.30326(18) 0.70348(17) 0.0162(8) Uani 1 1 d .
C42 C 0.6957(2) 0.34115(19) 0.66838(16) 0.0169(8) Uani 1 1 d .
C43 C 0.7450(2) 0.3882(2) 0.69325(18) 0.0210(8) Uani 1 1 d .
C44 C 0.7462(2) 0.39971(19) 0.75814(19) 0.0219(8) Uani 1 1 d .
C45 C 0.6962(2) 0.3643(2) 0.79532(18) 0.0224(9) Uani 1 1 d .
C46 C 0.6470(2) 0.31823(19) 0.76788(18) 0.0180(8) Uani 1 1 d .
C51 C 0.6534(2) 0.18589(19) 0.63711(17) 0.0159(8) Uani 1 1 d .
C52 C 0.69371(19) 0.14431(19) 0.67933(17) 0.0163(8) Uani 1 1 d .
C53 C 0.7416(2) 0.09198(19) 0.66126(18) 0.0201(8) Uani 1 1 d .
C54 C 0.7526(2) 0.0785(2) 0.59741(19) 0.0221(8) Uani 1 1 d .
C55 C 0.7162(2) 0.1198(2) 0.55357(18) 0.0235(9) Uani 1 1 d .
C56 C 0.6694(2) 0.1719(2) 0.57435(17) 0.0195(8) Uani 1 1 d .
N61 N 0.19516(18) 0.11634(18) 0.56856(15) 0.0223(7) Uani 1 1 d .
C62 C 0.2026(3) 0.0570(2) 0.6150(2) 0.0378(11) Uani 1 1 d .
H62A H 0.2125 0.0137 0.5925 0.057 Uiso 1 1 calc R
H62B H 0.1580 0.0520 0.6385 0.057 Uiso 1 1 calc R
H62C H 0.2419 0.0670 0.6437 0.057 Uiso 1 1 calc R
C63 C 0.2641(2) 0.1243(3) 0.5316(2) 0.0431(13) Uani 1 1 d .
H63A H 0.2734 0.0815 0.5082 0.065 Uiso 1 1 calc R
H63B H 0.3038 0.1331 0.5603 0.065 Uiso 1 1 calc R
H63C H 0.2595 0.1633 0.5026 0.065 Uiso 1 1 calc R
C64 C 0.1328(2) 0.1020(3) 0.5247(2) 0.0316(10) Uani 1 1 d .
H64A H 0.1275 0.1409 0.4956 0.047 Uiso 1 1 calc R
H64B H 0.0889 0.0966 0.5490 0.047 Uiso 1 1 calc R
H64C H 0.1421 0.0592 0.5013 0.047 Uiso 1 1 calc R
C65 C 0.1809(3) 0.1829(2) 0.6050(2) 0.0330(10) Uani 1 1 d .
H65A H 0.2209 0.1919 0.6333 0.050 Uiso 1 1 calc R
H65B H 0.1368 0.1777 0.6292 0.050 Uiso 1 1 calc R
H65C H 0.1759 0.2219 0.5759 0.050 Uiso 1 1 calc R
C71 C 0.4456(4) -0.0775(4) 0.5502(3) 0.0664(18) Uani 1 1 d .
H71A H 0.4545 -0.0865 0.5055 0.080 Uiso 1 1 calc R
H71B H 0.4070 -0.1092 0.5639 0.080 Uiso 1 1 calc R
Cl72 Cl 0.41681(9) 0.00688(9) 0.55874(8) 0.0680(4) Uani 1 1 d .
Cl73 Cl 0.52485(13) -0.09717(12) 0.59310(9) 0.0948(7) Uani 1 1 d .

loop_
_atom_site_aniso_label
_atom_site_aniso_U_11
_atom_site_aniso_U_22
_atom_site_aniso_U_33
_atom_site_aniso_U_23
_atom_site_aniso_U_13
_atom_site_aniso_U_12
Ti1 0.0123(3) 0.0161(3) 0.0212(3) 0.0039(3) -0.0019(3) -0.0001(3)
Cl2 0.0176(5) 0.0293(5) 0.0292(5) -0.0006(4) -0.0071(4) -0.0001(4)
Cl3 0.0326(6) 0.0479(7) 0.0331(6) 0.0192(5) -0.0081(5) -0.0006(5)
N1 0.0197(18) 0.0171(16) 0.051(2) 0.0009(16) 0.0071(16) -0.0017(14)
C2 0.024(3) 0.023(2) 0.128(6) -0.008(3) 0.005(3) 0.006(2)
C3 0.030(2) 0.024(2) 0.060(3) 0.003(2) 0.009(2) -0.0058(19)
N11 0.0163(16) 0.0234(17) 0.0231(17) -0.0015(14) 0.0005(13) -0.0024(14)
C12 0.030(2) 0.021(2) 0.036(2) -0.0008(18) 0.0063(19) 0.0032(18)
C13 0.024(2) 0.033(2) 0.034(2) -0.0019(19) 0.0106(18) 0.0002(19)
N21 0.0134(16) 0.0149(15) 0.0212(16) 0.0000(12) -0.0022(13) 0.0028(12)
B22 0.017(2) 0.015(2) 0.019(2) 0.0009(16) -0.0014(17) 0.0012(17)
F32 0.0293(13) 0.0265(12) 0.0293(13) -0.0020(10) -0.0078(10) -0.0068(10)
F33 0.0330(15) 0.067(2) 0.0383(15) 0.0012(14) -0.0191(12) -0.0125(14)
F34 0.0315(15) 0.086(2) 0.0447(17) 0.0193(16) -0.0154(13) 0.0193(15)
F35 0.0550(19) 0.0383(16) 0.0640(19) 0.0145(14) -0.0098(15) 0.0267(14)
F36 0.0392(15) 0.0192(12) 0.0451(15) -0.0008(11) -0.0114(12) 0.0067(11)
F42 0.0268(12) 0.0296(12) 0.0170(11) 0.0029(9) 0.0005(9) -0.0064(10)
F43 0.0227(12) 0.0252(12) 0.0358(13) 0.0040(10) 0.0046(10) -0.0094(10)
F44 0.0288(13) 0.0295(13) 0.0394(14) -0.0122(11) -0.0061(11) -0.0104(11)
F45 0.0384(15) 0.0481(16) 0.0192(12) -0.0111(11) -0.0015(10) -0.0055(12)
F46 0.0265(12) 0.0338(13) 0.0181(11) 0.0010(10) 0.0030(10) -0.0048(10)
F52 0.0226(12) 0.0260(12) 0.0154(11) -0.0006(9) -0.0029(9) 0.0046(9)
F53 0.0285(13) 0.0264(12) 0.0347(13) 0.0032(10) -0.0078(11) 0.0106(11)
F54 0.0300(14) 0.0305(13) 0.0432(15) -0.0101(11) 0.0082(11) 0.0101(11)
F55 0.0344(14) 0.0509(16) 0.0193(12) -0.0100(11) 0.0059(10) 0.0025(12)
F56 0.0283(13) 0.0359(13) 0.0155(11) 0.0046(10) -0.0020(9) 0.0024(11)
C31 0.0114(19) 0.026(2) 0.0199(19) 0.0041(16) 0.0028(15) 0.0019(16)
C32 0.020(2) 0.028(2) 0.024(2) 0.0052(17) -0.0001(17) -0.0015(17)
C33 0.019(2) 0.049(3) 0.024(2) 0.003(2) -0.0047(17) -0.007(2)
C34 0.019(2) 0.056(3) 0.030(2) 0.013(2) -0.0066(18) 0.012(2)
C35 0.027(2) 0.036(3) 0.037(3) 0.012(2) -0.001(2) 0.013(2)
C36 0.018(2) 0.027(2) 0.027(2) 0.0035(17) 0.0015(17) 0.0058(17)
C41 0.0138(18) 0.0137(17) 0.0211(19) 0.0022(15) -0.0021(15) 0.0034(15)
C42 0.0184(19) 0.0184(18) 0.0139(18) 0.0017(15) -0.0013(15) 0.0014(15)
C43 0.017(2) 0.0192(18) 0.027(2) 0.0056(16) 0.0017(16) 0.0001(15)
C44 0.020(2) 0.0161(18) 0.030(2) -0.0062(16) -0.0069(17) -0.0003(16)
C45 0.023(2) 0.026(2) 0.018(2) -0.0062(16) -0.0017(16) 0.0036(17)
C46 0.0144(18) 0.0191(18) 0.0205(19) 0.0032(15) 0.0017(15) 0.0014(15)
C51 0.0140(18) 0.0153(18) 0.0186(19) 0.0001(15) 0.0000(15) -0.0032(15)
C52 0.0154(18) 0.0180(18) 0.0154(18) -0.0016(15) -0.0002(15) -0.0047(15)
C53 0.0138(19) 0.0187(19) 0.028(2) 0.0033(16) -0.0032(16) -0.0012(16)
C54 0.0157(19) 0.0182(19) 0.032(2) -0.0073(17) 0.0047(17) -0.0004(16)
C55 0.022(2) 0.029(2) 0.020(2) -0.0075(17) 0.0049(17) -0.0060(18)
C56 0.0182(19) 0.0211(19) 0.0191(19) 0.0022(16) -0.0026(15) -0.0048(16)
N61 0.0201(17) 0.0305(18) 0.0162(16) 0.0033(14) -0.0010(13) -0.0001(15)
C62 0.046(3) 0.029(2) 0.039(3) 0.013(2) -0.003(2) 0.006(2)
C63 0.022(2) 0.083(4) 0.025(2) 0.001(2) 0.0037(19) -0.006(2)
C64 0.023(2) 0.052(3) 0.021(2) -0.001(2) -0.0036(18) -0.007(2)
C65 0.033(3) 0.030(2) 0.036(3) -0.0013(19) -0.009(2) 0.004(2)
C71 0.062(4) 0.090(5) 0.047(3) -0.014(3) 0.009(3) -0.010(4)
Cl72 0.0688(11) 0.0640(10) 0.0712(10) 0.0044(8) -0.0107(8) 0.0034(8)
Cl73 0.1162(17) 0.1016(15) 0.0667(11) -0.0042(10) -0.0069(11) 0.0505(13)

loop_
_atom_type_symbol
_atom_type_description
_atom_type_scat_dispersion_real
_atom_type_scat_dispersion_imag
_atom_type_scat_source
C C 0.0033 0.0016 'International Tables Vol C Tables 4.2.6.8 and 6.1.1.4'
H H 0.0000 0.0000 'International Tables Vol C Tables 4.2.6.8 and 6.1.1.4'
B B 0.0013 0.0007 'International Tables Vol C Tables 4.2.6.8 and 6.1.1.4'
N N 0.0061 0.0033 'International Tables Vol C Tables 4.2.6.8 and 6.1.1.4'
F F 0.0171 0.0103 'International Tables Vol C Tables 4.2.6.8 and 6.1.1.4'
Cl Cl 0.1484 0.1585 'International Tables Vol C Tables 4.2.6.8 and 6.1.1.4'
Ti Ti 0.2776 0.4457 'International Tables Vol C Tables 4.2.6.8 and 6.1.1.4'

loop_
_geom_angle_atom_site_label_1
_geom_angle_atom_site_label_2
_geom_angle_atom_site_label_3
_geom_angle
N21 Ti1 N1 99.77(14)
N21 Ti1 N11 97.26(13)
N1 Ti1 N11 162.94(12)
N21 Ti1 Cl2 109.20(11)
N1 Ti1 Cl2 87.26(10)
N11 Ti1 Cl2 88.13(9)
N21 Ti1 Cl3 113.90(11)
N1 Ti1 Cl3 88.12(11)
N11 Ti1 Cl3 84.04(9)
Cl2 Ti1 Cl3 136.81(5)
C3 N1 C2 109.5(3)
C3 N1 Ti1 116.0(3)
C2 N1 Ti1 113.4(3)
C3 N1 H1 105.7
C2 N1 H1 105.7
Ti1 N1 H1 105.7
N1 C2 H2A 109.5
N1 C2 H2B 109.5
H2A C2 H2B 109.5
N1 C2 H2C 109.5
H2A C2 H2C 109.5
H2B C2 H2C 109.5
N1 C3 H3A 109.5
N1 C3 H3B 109.5
H3A C3 H3B 109.5
N1 C3 H3C 109.5
H3A C3 H3C 109.5
H3B C3 H3C 109.5
C12 N11 C13 111.0(3)
C12 N11 Ti1 113.9(2)
C13 N11 Ti1 114.8(2)
C12 N11 H11 105.4
C13 N11 H11 105.4
Ti1 N11 H11 105.4
N11 C12 H12A 109.5
N11 C12 H12B 109.5
H12A C12 H12B 109.5
N11 C12 H12C 109.5
H12A C12 H12C 109.5
H12B C12 H12C 109.5
N11 C13 H13A 109.5
N11 C13 H13B 109.5
H13A C13 H13B 109.5
N11 C13 H13C 109.5
H13A C13 H13C 109.5
H13B C13 H13C 109.5
B22 N21 Ti1 167.0(3)
N21 B22 C41 114.4(3)
N21 B22 C31 104.2(3)
C41 B22 C31 112.5(3)
N21 B22 C51 108.3(3)
C41 B22 C51 103.8(3)
C31 B22 C51 113.8(3)
C36 C31 C32 113.1(3)
C36 C31 B22 127.0(3)
C32 C31 B22 119.2(3)
F32 C32 C33 116.2(4)
F32 C32 C31 119.6(3)
C33 C32 C31 124.2(4)
F33 C33 C34 120.0(4)
F33 C33 C32 120.4(4)
C34 C33 C32 119.6(4)
F34 C34 C35 120.9(4)
F34 C34 C33 119.8(4)
C35 C34 C33 119.3(4)
F35 C35 C34 120.2(4)
F35 C35 C36 120.4(4)
C34 C35 C36 119.4(4)
F36 C36 C31 120.7(3)
F36 C36 C35 114.9(4)
C31 C36 C35 124.4(4)
C46 C41 C42 113.1(3)
C46 C41 B22 127.4(3)
C42 C41 B22 119.4(3)
F42 C42 C43 116.0(3)
F42 C42 C41 118.9(3)
C43 C42 C41 125.1(3)
F43 C43 C42 121.1(3)
F43 C43 C44 119.7(3)
C42 C43 C44 119.2(3)
F44 C44 C45 120.9(3)
F44 C44 C43 120.8(4)
C45 C44 C43 118.4(3)
F45 C45 C44 118.9(3)
F45 C45 C46 120.9(4)
C44 C45 C46 120.2(3)
F46 C46 C45 114.5(3)
F46 C46 C41 121.4(3)
C45 C46 C41 124.0(3)
C56 C51 C52 112.8(3)
C56 C51 B22 128.9(3)
C52 C51 B22 118.2(3)
F52 C52 C53 116.0(3)
F52 C52 C51 119.6(3)
C53 C52 C51 124.5(3)
F53 C53 C52 120.8(3)
F53 C53 C54 119.5(3)
C52 C53 C54 119.6(3)
F54 C54 C55 121.0(3)
F54 C54 C53 120.6(4)
C55 C54 C53 118.4(3)
F55 C55 C56 121.2(4)
F55 C55 C54 119.3(4)
C56 C55 C54 119.5(4)
F56 C56 C55 114.5(3)
F56 C56 C51 120.5(3)
C55 C56 C51 125.1(4)
C62 N61 C63 109.8(4)
C62 N61 C64 109.7(3)
C63 N61 C64 110.2(3)
C62 N61 C65 108.1(3)
C63 N61 C65 109.3(4)
C64 N61 C65 109.6(3)
N61 C62 H62A 109.5
N61 C62 H62B 109.5
H62A C62 H62B 109.5
N61 C62 H62C 109.5
H62A C62 H62C 109.5
H62B C62 H62C 109.5
N61 C63 H63A 109.5
N61 C63 H63B 109.5
H63A C63 H63B 109.5
N61 C63 H63C 109.5
H63A C63 H63C 109.5
H63B C63 H63C 109.5
N61 C64 H64A 109.5
N61 C64 H64B 109.5
H64A C64 H64B 109.5
N61 C64 H64C 109.5
H64A C64 H64C 109.5
H64B C64 H64C 109.5
N61 C65 H65A 109.5
N61 C65 H65B 109.5
H65A C65 H65B 109.5
N61 C65 H65C 109.5
H65A C65 H65C 109.5
H65B C65 H65C 109.5
Cl72 C71 Cl73 113.9(4)
Cl72 C71 H71A 108.8
Cl73 C71 H71A 108.8
Cl72 C71 H71B 108.8
Cl73 C71 H71B 108.8
H71A C71 H71B 107.7

loop_
_geom_bond_atom_site_label_1
_geom_bond_atom_site_label_2
_geom_bond_distance
Ti1 N21 1.680(3)
Ti1 N1 2.204(3)
Ti1 N11 2.209(3)
Ti1 Cl2 2.3698(11)
Ti1 Cl3 2.3826(12)
N1 C3 1.472(5)
N1 C2 1.484(6)
N1 H1 0.9100
C2 H2A 0.9600
C2 H2B 0.9600
C2 H2C 0.9600
C3 H3A 0.9600
C3 H3B 0.9600
C3 H3C 0.9600
N11 C12 1.477(5)
N11 C13 1.482(5)
N11 H11 0.9100
C12 H12A 0.9600
C12 H12B 0.9600
C12 H12C 0.9600
C13 H13A 0.9600
C13 H13B 0.9600
C13 H13C 0.9600
N21 B22 1.528(5)
B22 C41 1.657(5)
B22 C31 1.662(5)
B22 C51 1.674(5)
F32 C32 1.357(5)
F33 C33 1.351(5)
F34 C34 1.347(5)
F35 C35 1.346(5)
F36 C36 1.355(5)
F42 C42 1.353(4)
F43 C43 1.351(4)
F44 C44 1.342(4)
F45 C45 1.347(4)
F46 C46 1.356(4)
F52 C52 1.354(4)
F53 C53 1.339(4)
F54 C54 1.338(4)
F55 C55 1.346(4)
F56 C56 1.370(4)
C31 C36 1.380(6)
C31 C32 1.391(6)
C32 C33 1.379(6)
C33 C34 1.365(7)
C34 C35 1.363(7)
C35 C36 1.387(6)
C41 C46 1.384(5)
C41 C42 1.392(5)
C42 C43 1.372(5)
C43 C44 1.382(5)
C44 C45 1.377(6)
C45 C46 1.380(6)
C51 C56 1.378(5)
C51 C52 1.397(5)
C52 C53 1.374(5)
C53 C54 1.381(5)
C54 C55 1.379(6)
C55 C56 1.376(6)
N61 C62 1.491(5)
N61 C63 1.492(5)
N61 C64 1.493(5)
N61 C65 1.494(5)
C62 H62A 0.9600
C62 H62B 0.9600
C62 H62C 0.9600
C63 H63A 0.9600
C63 H63B 0.9600
C63 H63C 0.9600
C64 H64A 0.9600
C64 H64B 0.9600
C64 H64C 0.9600
C65 H65A 0.9600
C65 H65B 0.9600
C65 H65C 0.9600
C71 Cl72 1.686(7)
C71 Cl73 1.752(7)
C71 H71A 0.9700
C71 H71B 0.9700

loop_
_geom_hbond_atom_site_label_D
_geom_hbond_atom_site_label_H
_geom_hbond_atom_site_label_A
_geom_hbond_distance_DH
_geom_hbond_distance_HA
_geom_hbond_distance_DA
_geom_hbond_angle_DHA
N1 H1 Cl72 0.91 2.79 3.568(4) 144.7

loop_
_geom_torsion_atom_site_label_1
_geom_torsion_atom_site_label_2
_geom_torsion_atom_site_label_3
_geom_torsion_atom_site_label_4
_geom_torsion
N21 Ti1 N1 C3 -174.5(3)
N11 Ti1 N1 C3 9.1(7)
Cl2 Ti1 N1 C3 -65.4(3)
Cl3 Ti1 N1 C3 71.6(3)
N21 Ti1 N1 C2 57.6(4)
N11 Ti1 N1 C2 -118.9(5)
Cl2 Ti1 N1 C2 166.6(4)
Cl3 Ti1 N1 C2 -56.4(4)
N21 Ti1 N11 C12 47.4(3)
N1 Ti1 N11 C12 -136.1(4)
Cl2 Ti1 N11 C12 -61.8(3)
Cl3 Ti1 N11 C12 160.8(3)
N21 Ti1 N11 C13 177.0(3)
N1 Ti1 N11 C13 -6.5(6)
Cl2 Ti1 N11 C13 67.8(3)
Cl3 Ti1 N11 C13 -69.6(3)
N1 Ti1 N21 B22 95.8(12)
N11 Ti1 N21 B22 -85.2(12)
Cl2 Ti1 N21 B22 5.3(12)
Cl3 Ti1 N21 B22 -171.9(11)
Ti1 N21 B22 C41 130.2(11)
Ti1 N21 B22 C31 6.9(13)
Ti1 N21 B22 C51 -114.6(11)
N21 B22 C31 C36 109.0(4)
C41 B22 C31 C36 -15.6(5)
C51 B22 C31 C36 -133.3(4)
N21 B22 C31 C32 -61.1(4)
C41 B22 C31 C32 174.4(3)
C51 B22 C31 C32 56.7(4)
C36 C31 C32 F32 -178.8(3)
B22 C31 C32 F32 -7.4(5)
C36 C31 C32 C33 0.7(6)
B22 C31 C32 C33 172.1(4)
F32 C32 C33 F33 -0.3(6)
C31 C32 C33 F33 -179.8(4)
F32 C32 C33 C34 179.6(4)
C31 C32 C33 C34 0.1(7)
F33 C33 C34 F34 0.4(7)
C32 C33 C34 F34 -179.5(4)
F33 C33 C34 C35 179.0(4)
C32 C33 C34 C35 -0.9(7)
F34 C34 C35 F35 -0.2(7)
C33 C34 C35 F35 -178.8(4)
F34 C34 C35 C36 179.4(4)
C33 C34 C35 C36 0.8(7)
C32 C31 C36 F36 178.8(3)
B22 C31 C36 F36 8.2(6)
C32 C31 C36 C35 -0.7(6)
B22 C31 C36 C35 -171.3(4)
F35 C35 C36 F36 0.1(6)
C34 C35 C36 F36 -179.5(4)
F35 C35 C36 C31 179.6(4)
C34 C35 C36 C31 0.0(7)
N21 B22 C41 C46 2.0(5)
C31 B22 C41 C46 120.7(4)
C51 B22 C41 C46 -115.8(4)
N21 B22 C41 C42 177.1(3)
C31 B22 C41 C42 -64.2(4)
C51 B22 C41 C42 59.3(4)
C46 C41 C42 F42 179.9(3)
B22 C41 C42 F42 4.1(5)
C46 C41 C42 C43 0.8(5)
B22 C41 C42 C43 -175.0(3)
F42 C42 C43 F43 0.3(5)
C41 C42 C43 F43 179.4(3)
F42 C42 C43 C44 -178.4(3)
C41 C42 C43 C44 0.8(6)
F43 C43 C44 F44 -0.2(6)
C42 C43 C44 F44 178.5(3)
F43 C43 C44 C45 179.9(3)
C42 C43 C44 C45 -1.4(6)
F44 C44 C45 F45 0.4(6)
C43 C44 C45 F45 -179.7(3)
F44 C44 C45 C46 -179.3(3)
C43 C44 C45 C46 0.6(6)
F45 C45 C46 F46 2.0(5)
C44 C45 C46 F46 -178.3(3)
F45 C45 C46 C41 -178.6(3)
C44 C45 C46 C41 1.1(6)
C42 C41 C46 F46 177.7(3)
B22 C41 C46 F46 -7.0(6)
C42 C41 C46 C45 -1.7(5)
B22 C41 C46 C45 173.7(4)
N21 B22 C51 C56 124.6(4)
C41 B22 C51 C56 -113.4(4)
C31 B22 C51 C56 9.3(5)
N21 B22 C51 C52 -54.3(4)
C41 B22 C51 C52 67.7(4)
C31 B22 C51 C52 -169.6(3)
C56 C51 C52 F52 177.0(3)
B22 C51 C52 F52 -3.9(5)
C56 C51 C52 C53 -3.4(5)
B22 C51 C52 C53 175.6(3)
F52 C52 C53 F53 0.0(5)
C51 C52 C53 F53 -179.5(3)
F52 C52 C53 C54 -179.7(3)
C51 C52 C53 C54 0.8(6)
F53 C53 C54 F54 1.0(6)
C52 C53 C54 F54 -179.3(3)
F53 C53 C54 C55 -178.0(3)
C52 C53 C54 C55 1.6(6)
F54 C54 C55 F55 0.4(6)
C53 C54 C55 F55 179.5(3)
F54 C54 C55 C56 179.8(3)
C53 C54 C55 C56 -1.1(6)
F55 C55 C56 F56 -2.7(5)
C54 C55 C56 F56 178.0(3)
F55 C55 C56 C51 177.5(4)
C54 C55 C56 C51 -1.9(6)
C52 C51 C56 F56 -175.9(3)
B22 C51 C56 F56 5.2(6)
C52 C51 C56 C55 4.0(5)
B22 C51 C56 C55 -175.0(4)
